data_4304382
loop_
_publ_author_name
'Yohannes T. Tesema'
'David M. Pham'
'Katherine J. Franz'

_publ_contact_author_address
;
Department of Chemistry, Duke University, 
Box 90346, Durham, North Carolina 27708
;
_publ_contact_author_email katherine.franz@duke.edu
_publ_contact_author_fax '+1 919 660 1605'
_publ_contact_author_name 'Katherine J. Franz'
_publ_contact_author_phone '+1 919 660 1541'
_publ_section_title
;
Counterions Influence Reactivity of Metal Ions with Cysteinyldopa Model
Compounds
;
_journal_name_full 'Inorganic Chemistry'
_journal_page_first 1087
_journal_page_last 1095
_journal_paper_doi 10.1021/ic701889w
_journal_volume 47
_journal_year 2008
_chemical_formula_moiety 'C16 H28 N O2 S, H2 O, 2(Cl)'
_chemical_formula_sum 'C32 H60 Cl2 N2 O6 S2'
_chemical_formula_weight 703.84
_chemical_name_common '[Cydo*HCl]*H2O'
_chemical_name_systematic
; 
 ? 
;
_space_group_IT_number 2
_symmetry_cell_setting triclinic
_symmetry_space_group_name_Hall '-P 1'
_symmetry_space_group_name_H-M 'P -1'
_atom_sites_solution_hydrogens geom
_atom_sites_solution_primary direct
_atom_sites_solution_secondary difmap
_audit_creation_method SHELXL-97
_cell_angle_alpha 106.234(3)
_cell_angle_beta 95.310(3)
_cell_angle_gamma 91.169(3)
_cell_formula_units_Z 2
_cell_length_a 6.0792(8)
_cell_length_b 18.230(2)
_cell_length_c 18.637(3)
_cell_measurement_reflns_used 908
_cell_measurement_temperature 298(2)
_cell_measurement_theta_max 18.18
_cell_measurement_theta_min 2.29
_cell_volume 1972.2(5)
_computing_cell_refinement SAINT
_computing_data_collection 'Apex II 2.0 Rev.2 (Bruker, 2005)'
_computing_data_reduction 'SAINT 7.12A (Bruker, 2004)'
_computing_molecular_graphics 'SHELXTL 5.1, XP (Sheldrick, 1994)'
_computing_publication_material 'SHELXS-97 (Sheldrick, 1990)'
_computing_structure_refinement 'SHELXL-97 (Sheldrick, 1997)'
_computing_structure_solution 'SHELXS-97 (Sheldrick, 1990)'
_diffrn_ambient_temperature 298(2)
_diffrn_detector_area_resol_mean 8.3
_diffrn_measured_fraction_theta_full 0.982
_diffrn_measured_fraction_theta_max 0.982
_diffrn_measurement_device_type 'Bruker KAPPA Apex II'
_diffrn_measurement_method \w
_diffrn_radiation_monochromator graphite
_diffrn_radiation_source 'fine-focus sealed tube'
_diffrn_radiation_type MoK\a
_diffrn_radiation_wavelength 0.71073
_diffrn_reflns_av_R_equivalents 0.0883
_diffrn_reflns_av_sigmaI/netI 0.1601
_diffrn_reflns_limit_h_max 6
_diffrn_reflns_limit_h_min -6
_diffrn_reflns_limit_k_max 19
_diffrn_reflns_limit_k_min -19
_diffrn_reflns_limit_l_max 20
_diffrn_reflns_limit_l_min -18
_diffrn_reflns_number 10565
_diffrn_reflns_theta_full 22.50
_diffrn_reflns_theta_max 22.50
_diffrn_reflns_theta_min 2.29
_diffrn_standards_number 0
_exptl_absorpt_coefficient_mu 0.310
_exptl_absorpt_correction_T_max 0.9969
_exptl_absorpt_correction_T_min 0.9969
_exptl_absorpt_correction_type multi-scan
_exptl_absorpt_process_details 'SADABS 2.10 (Sheldrick, 2004)'
_exptl_crystal_colour 'Yellow '
_exptl_crystal_density_diffrn 1.185
_exptl_crystal_density_method 'not measured'
_exptl_crystal_description Plates
_exptl_crystal_F_000 760
_exptl_crystal_size_max 0.15
_exptl_crystal_size_mid 0.13
_exptl_crystal_size_min 0.01
_refine_diff_density_max 0.596
_refine_diff_density_min -0.345
_refine_diff_density_rms 0.091
_refine_ls_extinction_method none
_refine_ls_goodness_of_fit_ref 0.991
_refine_ls_hydrogen_treatment constr
_refine_ls_matrix_type full
_refine_ls_number_parameters 442
_refine_ls_number_reflns 5072
_refine_ls_number_restraints 9
_refine_ls_restrained_S_all 0.990
_refine_ls_R_factor_all 0.1621
_refine_ls_R_factor_gt 0.0737
_refine_ls_shift/su_max 0.000
_refine_ls_shift/su_mean 0.000
_refine_ls_structure_factor_coef Fsqd
_refine_ls_weighting_details 'calc w=1/[\s^2^(Fo^2^)+(0.0942P)^2^+0.0000P] where P=(Fo^2^+2Fc^2^)/3'
_refine_ls_weighting_scheme calc
_refine_ls_wR_factor_gt 0.1599
_refine_ls_wR_factor_ref 0.2062
_reflns_number_gt 2576
_reflns_number_total 5072
_reflns_threshold_expression I>2\s(I)
_cod_data_source_file ic701889w-file002_2.cif
_cod_data_source_block hemi1
_cod_depositor_comments
;
The following automatic conversions were performed:
'_symmetry_cell_setting' value 'Triclinic' changed to 'triclinic'
according to '/home/saulius/struct/CIF-dictionaries/cif_core.dic'
dictionary named 'cif_core.dic' version 2.4.1 from
2010-06-29.

'_exptl_absorpt_correction_type' value 'Multi-scan' changed
to 'multi-scan' according to
'/home/saulius/struct/CIF-dictionaries/cif_core.dic' dictionary named
'cif_core.dic' version 2.4.1 from 2010-06-29.

Automatic conversion script
Id: cif_fix_enum 1527 2010-12-29 10:47:43Z saulius 
;
_cod_database_code 4304382

loop_
_symmetry_equiv_pos_as_xyz
'x, y, z'
'-x, -y, -z'

loop_
_atom_site_label
_atom_site_type_symbol
_atom_site_fract_x
_atom_site_fract_y
_atom_site_fract_z
_atom_site_U_iso_or_equiv
_atom_site_adp_type
_atom_site_occupancy
_atom_site_symmetry_multiplicity
_atom_site_calc_flag
_atom_site_refinement_flags
_atom_site_disorder_assembly
_atom_site_disorder_group
S1 S 0.1247(3) 0.78312(10) 0.78860(11) 0.0264(5) Uani 1 1 d . . .
O1 O 0.5678(9) 0.5785(3) 0.8617(3) 0.0393(15) Uani 1 1 d . . .
H1 H 0.5939 0.6169 0.8975 0.059 Uiso 1 1 calc R . .
O2 O 0.3582(9) 0.7064(3) 0.8907(3) 0.0370(15) Uani 1 1 d . . .
H2 H 0.3130 0.7493 0.8952 0.056 Uiso 1 1 calc R . .
N1 N -0.1357(10) 0.8504(3) 0.9444(4) 0.0361(18) Uani 1 1 d . . .
H1A H -0.1691 0.8113 0.9619 0.054 Uiso 1 1 calc R . .
H1B H -0.1911 0.8927 0.9720 0.054 Uiso 1 1 calc R . .
H1C H 0.0106 0.8570 0.9470 0.054 Uiso 1 1 calc R . .
C1 C 0.2360(11) 0.6912(4) 0.7599(4) 0.0240(19) Uani 1 1 d . . .
C2 C 0.3480(11) 0.6674(4) 0.8161(4) 0.027(2) Uani 1 1 d . . .
C3 C 0.4616(11) 0.5987(4) 0.8013(5) 0.027(2) Uani 1 1 d . . .
C4 C 0.4605(12) 0.5526(4) 0.7303(5) 0.027(2) Uani 1 1 d . . .
C5 C 0.3482(12) 0.5781(4) 0.6737(4) 0.028(2) Uani 1 1 d . . .
H5 H 0.3454 0.5470 0.6246 0.034 Uiso 1 1 calc R . .
C6 C 0.2396(12) 0.6468(4) 0.6846(4) 0.0255(19) Uani 1 1 d . . .
C7 C 0.5847(13) 0.4778(4) 0.7128(5) 0.036(2) Uani 1 1 d . . .
C8 C 0.8306(14) 0.4955(5) 0.7353(6) 0.064(3) Uani 1 1 d . . .
H8A H 0.8562 0.5180 0.7886 0.096 Uiso 1 1 calc R . .
H8B H 0.8832 0.5307 0.7101 0.096 Uiso 1 1 calc R . .
H8C H 0.9081 0.4491 0.7214 0.096 Uiso 1 1 calc R . .
C9 C 0.4954(13) 0.4244(4) 0.7549(5) 0.042(2) Uani 1 1 d . . .
H9A H 0.5691 0.3771 0.7421 0.063 Uiso 1 1 calc R . .
H9B H 0.3393 0.4144 0.7408 0.063 Uiso 1 1 calc R . .
H9C H 0.5217 0.4480 0.8080 0.063 Uiso 1 1 calc R . .
C10 C 0.5557(19) 0.4362(5) 0.6291(5) 0.077(4) Uani 1 1 d . . .
H10A H 0.6409 0.3914 0.6196 0.116 Uiso 1 1 calc R . .
H10B H 0.6057 0.4695 0.6014 0.116 Uiso 1 1 calc R . .
H10C H 0.4023 0.4216 0.6135 0.116 Uiso 1 1 calc R . .
C11 C 0.1371(12) 0.6688(4) 0.6159(4) 0.028(2) Uani 1 1 d . . .
C12 C 0.2595(13) 0.7415(4) 0.6091(5) 0.038(2) Uani 1 1 d . . .
H12A H 0.2489 0.7828 0.6536 0.058 Uiso 1 1 calc R . .
H12B H 0.1933 0.7552 0.5661 0.058 Uiso 1 1 calc R . .
H12C H 0.4123 0.7316 0.6033 0.058 Uiso 1 1 calc R . .
C13 C -0.1099(13) 0.6818(5) 0.6194(5) 0.041(2) Uani 1 1 d . . .
H13A H -0.1816 0.6387 0.6292 0.062 Uiso 1 1 calc R . .
H13B H -0.1735 0.6876 0.5724 0.062 Uiso 1 1 calc R . .
H13C H -0.1296 0.7272 0.6590 0.062 Uiso 1 1 calc R . .
C14 C 0.1545(15) 0.6061(5) 0.5421(4) 0.051(3) Uani 1 1 d . . .
H14A H 0.3073 0.5963 0.5362 0.077 Uiso 1 1 calc R . .
H14B H 0.0900 0.6227 0.5007 0.077 Uiso 1 1 calc R . .
H14C H 0.0770 0.5602 0.5434 0.077 Uiso 1 1 calc R . .
C15 C -0.1458(11) 0.7632(4) 0.8144(4) 0.030(2) Uani 1 1 d . . .
H15A H -0.2479 0.7443 0.7694 0.036 Uiso 1 1 calc R . .
H15B H -0.1360 0.7237 0.8402 0.036 Uiso 1 1 calc R . .
C16 C -0.2322(12) 0.8343(4) 0.8648(4) 0.031(2) Uani 1 1 d . . .
H16A H -0.1980 0.8776 0.8465 0.037 Uiso 1 1 calc R . .
H16B H -0.3918 0.8283 0.8625 0.037 Uiso 1 1 calc R . .
S2 S 0.7291(3) 0.74981(10) 0.19972(12) 0.0267(5) Uani 1 1 d . . .
O3 O 0.8664(9) 0.8616(3) 0.1225(3) 0.0323(14) Uani 1 1 d . . .
H3 H 0.8450 0.8152 0.1054 0.048 Uiso 1 1 calc R . .
O4 O 1.1198(10) 0.9884(3) 0.1754(3) 0.0456(16) Uani 1 1 d . . .
H4 H 1.0652 0.9658 0.1328 0.068 Uiso 1 1 calc R . .
N2 N 0.3637(10) 0.7115(3) 0.0518(4) 0.0364(18) Uani 1 1 d . . .
H2A H 0.3499 0.7551 0.0395 0.055 Uiso 1 1 calc R . .
H2B H 0.2718 0.6755 0.0207 0.055 Uiso 1 1 calc R . .
H2C H 0.5022 0.6971 0.0483 0.055 Uiso 1 1 calc R . .
C17 C 0.8968(11) 0.8348(4) 0.2445(4) 0.0236(19) Uani 1 1 d . . .
C18 C 0.9480(12) 0.8788(4) 0.1965(5) 0.028(2) Uani 1 1 d . . .
C19 C 1.0861(12) 0.9449(4) 0.2226(4) 0.028(2) Uani 1 1 d . . .
C20 C 1.1882(12) 0.9650(4) 0.2943(5) 0.028(2) Uani 1 1 d . . .
C21 C 1.1339(11) 0.9207(4) 0.3413(5) 0.027(2) Uani 1 1 d . . .
H21 H 1.2003 0.9351 0.3905 0.033 Uiso 1 1 calc R . .
C22 C 0.9866(11) 0.8563(4) 0.3195(4) 0.0204(18) Uani 1 1 d . . .
C23 C 0.9350(12) 0.8126(4) 0.3760(4) 0.028(2) Uani 1 1 d . . .
C24 C 0.6858(12) 0.8066(4) 0.3819(5) 0.035(2) Uani 1 1 d . . .
H24A H 0.6258 0.8561 0.3886 0.053 Uiso 1 1 calc R . .
H24B H 0.6605 0.7881 0.4240 0.053 Uiso 1 1 calc R . .
H24C H 0.6149 0.7717 0.3367 0.053 Uiso 1 1 calc R . .
C25 C 1.0271(12) 0.7340(4) 0.3556(5) 0.037(2) Uani 1 1 d . . .
H25A H 0.9671 0.7061 0.3057 0.056 Uiso 1 1 calc R . .
H25B H 0.9875 0.7072 0.3905 0.056 Uiso 1 1 calc R . .
H25C H 1.1852 0.7388 0.3576 0.056 Uiso 1 1 calc R . .
C26 C 1.0425(14) 0.8548(5) 0.4560(4) 0.044(2) Uani 1 1 d . . .
H26A H 1.2003 0.8579 0.4559 0.067 Uiso 1 1 calc R . .
H26B H 1.0046 0.8273 0.4905 0.067 Uiso 1 1 calc R . .
H26C H 0.9891 0.9055 0.4712 0.067 Uiso 1 1 calc R . .
C27 C 1.3552(12) 1.0348(4) 0.3245(5) 0.030(2) Uani 1 1 d . . .
C28 C 1.5415(13) 1.0263(5) 0.2743(5) 0.054(3) Uani 1 1 d . . .
H28A H 1.6380 1.0715 0.2905 0.081 Uiso 1 1 calc R . .
H28B H 1.4809 1.0194 0.2233 0.081 Uiso 1 1 calc R . .
H28C H 1.6235 0.9827 0.2775 0.081 Uiso 1 1 calc R . .
C29 C 1.2321(13) 1.1072(4) 0.3251(5) 0.037(2) Uani 1 1 d . . .
H29A H 1.3355 1.1505 0.3390 0.055 Uiso 1 1 calc R . .
H29B H 1.1243 1.1143 0.3607 0.055 Uiso 1 1 calc R . .
H29C H 1.1590 1.1023 0.2759 0.055 Uiso 1 1 calc R . .
C30 C 1.4576(14) 1.0441(5) 0.4054(5) 0.053(3) Uani 1 1 d . . .
H30A H 1.5349 0.9992 0.4073 0.079 Uiso 1 1 calc R . .
H30B H 1.3426 1.0509 0.4383 0.079 Uiso 1 1 calc R . .
H30C H 1.5592 1.0879 0.4210 0.079 Uiso 1 1 calc R . .
C31 C 0.4564(11) 0.7855(4) 0.1860(4) 0.033(2) Uani 1 1 d . . .
H31A H 0.3932 0.8011 0.2336 0.040 Uiso 1 1 calc R . .
H31B H 0.4677 0.8297 0.1670 0.040 Uiso 1 1 calc R . .
C32 C 0.3087(12) 0.7230(4) 0.1304(4) 0.029(2) Uani 1 1 d . . .
H32A H 0.3251 0.6755 0.1437 0.035 Uiso 1 1 calc R . .
H32B H 0.1556 0.7364 0.1335 0.035 Uiso 1 1 calc R . .
Cl1 Cl -0.1553(3) 0.69732(10) 0.99484(11) 0.0324(6) Uani 1 1 d . . .
Cl2 Cl 0.3632(3) 0.87085(10) 0.00701(12) 0.0344(6) Uani 1 1 d . . .
O5 O 0.3423(14) 0.5480(4) -0.0219(5) 0.042(2) Uani 0.65 1 d PD A 1
H5A H 0.393(14) 0.534(6) -0.066(2) 0.051 Uiso 0.65 1 d PD B 1
H5B H 0.442(14) 0.535(7) 0.009(4) 0.051 Uiso 0.65 1 d PD C 1
O6 O -0.2257(8) 0.9888(3) 1.0543(3) 0.0392(15) Uani 1 1 d D . .
H6A H -0.271(6) 1.025(3) 1.034(4) 0.047 Uiso 1 1 d D . .
H6B H -0.086(4) 0.984(3) 1.046(4) 0.047 Uiso 1 1 d D . .
O7 O -0.007(2) 0.4434(8) -0.0596(9) 0.035(4) Uani 0.35 1 d PD D 2
H7A H 0.070(7) 0.485(4) -0.033(10) 0.042 Uiso 0.35 1 d PD E 2
H7B H -0.138(12) 0.447(7) -0.043(9) 0.042 Uiso 0.35 1 d PD F 2

loop_
_atom_site_aniso_label
_atom_site_aniso_U_11
_atom_site_aniso_U_22
_atom_site_aniso_U_33
_atom_site_aniso_U_23
_atom_site_aniso_U_13
_atom_site_aniso_U_12
S1 0.0253(11) 0.0190(11) 0.0330(13) 0.0046(9) 0.0022(9) 0.0004(8)
O1 0.041(3) 0.029(3) 0.042(4) 0.003(3) -0.009(3) 0.004(3)
O2 0.050(4) 0.029(3) 0.028(4) 0.003(3) -0.002(3) 0.011(3)
N1 0.031(4) 0.022(4) 0.052(5) 0.007(3) 0.001(4) 0.000(3)
C1 0.023(4) 0.019(4) 0.029(5) 0.007(4) -0.002(4) -0.006(3)
C2 0.019(4) 0.027(5) 0.027(5) -0.002(4) 0.000(4) -0.003(3)
C3 0.017(4) 0.032(5) 0.032(6) 0.011(4) -0.001(4) -0.004(4)
C4 0.030(5) 0.023(5) 0.031(6) 0.011(4) 0.007(4) -0.005(3)
C5 0.036(5) 0.017(5) 0.028(5) -0.001(4) 0.009(4) -0.011(4)
C6 0.029(5) 0.019(5) 0.029(5) 0.007(4) 0.006(4) -0.006(3)
C7 0.044(6) 0.024(5) 0.043(6) 0.012(4) 0.011(4) 0.009(4)
C8 0.050(7) 0.049(6) 0.111(10) 0.042(6) 0.038(6) 0.019(5)
C9 0.047(6) 0.022(5) 0.059(7) 0.013(4) 0.004(5) -0.001(4)
C10 0.143(11) 0.045(7) 0.043(7) 0.004(5) 0.026(7) 0.040(7)
C11 0.036(5) 0.021(4) 0.027(5) 0.007(4) 0.000(4) -0.004(3)
C12 0.040(5) 0.035(5) 0.042(6) 0.011(4) 0.009(4) 0.000(4)
C13 0.046(6) 0.041(5) 0.035(6) 0.012(4) -0.012(4) -0.002(4)
C14 0.077(7) 0.046(6) 0.025(6) 0.005(5) -0.003(5) 0.010(5)
C15 0.031(5) 0.017(4) 0.034(5) -0.006(4) 0.009(4) -0.004(3)
C16 0.029(5) 0.036(5) 0.030(5) 0.013(4) 0.003(4) 0.002(4)
S2 0.0229(11) 0.0178(11) 0.0363(13) 0.0046(9) -0.0018(9) -0.0059(8)
O3 0.052(4) 0.023(3) 0.021(3) 0.007(2) -0.003(3) -0.011(3)
O4 0.064(4) 0.038(4) 0.031(4) 0.008(3) -0.006(3) -0.023(3)
N2 0.028(4) 0.030(4) 0.046(5) 0.004(3) -0.003(3) -0.005(3)
C17 0.020(4) 0.008(4) 0.042(6) 0.007(4) 0.001(4) -0.004(3)
C18 0.028(5) 0.023(5) 0.034(6) 0.011(4) 0.000(4) 0.002(3)
C19 0.035(5) 0.023(5) 0.027(5) 0.009(4) 0.004(4) -0.005(4)
C20 0.024(4) 0.021(5) 0.038(6) 0.008(4) 0.001(4) 0.003(3)
C21 0.027(5) 0.015(4) 0.033(5) -0.001(4) -0.003(4) 0.001(3)
C22 0.016(4) 0.016(4) 0.029(5) 0.007(4) 0.001(4) 0.002(3)
C23 0.031(5) 0.027(5) 0.026(5) 0.011(4) -0.006(4) 0.003(4)
C24 0.037(5) 0.036(5) 0.033(5) 0.010(4) 0.009(4) -0.001(4)
C25 0.028(5) 0.036(5) 0.056(6) 0.029(5) 0.002(4) -0.002(4)
C26 0.049(6) 0.045(6) 0.039(6) 0.017(5) -0.009(5) -0.006(4)
C27 0.031(5) 0.016(4) 0.040(6) 0.003(4) -0.001(4) -0.008(3)
C28 0.038(6) 0.031(5) 0.081(8) -0.004(5) 0.013(5) -0.023(4)
C29 0.041(5) 0.025(5) 0.040(6) 0.005(4) -0.005(4) -0.010(4)
C30 0.053(6) 0.033(5) 0.065(7) 0.013(5) -0.022(5) -0.022(4)
C31 0.024(5) 0.040(5) 0.032(5) 0.002(4) 0.004(4) 0.002(4)
C32 0.028(5) 0.036(5) 0.022(5) 0.008(4) -0.003(4) -0.003(4)
Cl1 0.0273(12) 0.0316(12) 0.0360(13) 0.0074(10) -0.0010(10) -0.0026(8)
Cl2 0.0309(12) 0.0274(12) 0.0436(15) 0.0095(10) 0.0004(10) -0.0040(8)
O5 0.069(7) 0.009(5) 0.046(6) -0.003(4) 0.032(5) -0.010(4)
O6 0.037(3) 0.030(3) 0.049(4) 0.010(3) -0.004(3) 0.004(3)
O7 0.021(9) 0.028(9) 0.057(12) 0.014(8) 0.003(8) -0.018(7)

loop_
_atom_type_symbol
_atom_type_description
_atom_type_scat_dispersion_real
_atom_type_scat_dispersion_imag
_atom_type_scat_source
C C 0.0033 0.0016 'International Tables Vol C Tables 4.2.6.8 and 6.1.1.4'
H H 0.0000 0.0000 'International Tables Vol C Tables 4.2.6.8 and 6.1.1.4'
N N 0.0061 0.0033 'International Tables Vol C Tables 4.2.6.8 and 6.1.1.4'
O O 0.0106 0.0060 'International Tables Vol C Tables 4.2.6.8 and 6.1.1.4'
S S 0.1246 0.1234 'International Tables Vol C Tables 4.2.6.8 and 6.1.1.4'
Cl Cl 0.1484 0.1585 'International Tables Vol C Tables 4.2.6.8 and 6.1.1.4'

loop_
_geom_angle_atom_site_label_1
_geom_angle_atom_site_label_2
_geom_angle_atom_site_label_3
_geom_angle
_geom_angle_site_symmetry_1
_geom_angle_site_symmetry_3
_geom_angle_publ_flag
C1 S1 C15 103.5(3) . . ?
C3 O1 H1 109.5 . . ?
C2 O2 H2 109.5 . . ?
C16 N1 H1A 109.5 . . ?
C16 N1 H1B 109.5 . . ?
H1A N1 H1B 109.5 . . ?
C16 N1 H1C 109.5 . . ?
H1A N1 H1C 109.5 . . ?
H1B N1 H1C 109.5 . . ?
C2 C1 C6 118.9(7) . . ?
C2 C1 S1 115.5(6) . . ?
C6 C1 S1 125.1(6) . . ?
O2 C2 C1 123.9(7) . . ?
O2 C2 C3 113.9(7) . . ?
C1 C2 C3 122.1(7) . . ?
C4 C3 O1 120.9(7) . . ?
C4 C3 C2 120.8(7) . . ?
O1 C3 C2 118.2(7) . . ?
C3 C4 C5 116.3(7) . . ?
C3 C4 C7 121.7(7) . . ?
C5 C4 C7 122.0(7) . . ?
C4 C5 C6 125.4(7) . . ?
C4 C5 H5 117.3 . . ?
C6 C5 H5 117.3 . . ?
C5 C6 C1 116.3(7) . . ?
C5 C6 C11 118.8(7) . . ?
C1 C6 C11 124.9(6) . . ?
C8 C7 C10 107.2(8) . . ?
C8 C7 C9 110.4(7) . . ?
C10 C7 C9 108.1(7) . . ?
C8 C7 C4 109.9(7) . . ?
C10 C7 C4 111.4(7) . . ?
C9 C7 C4 109.9(7) . . ?
C7 C8 H8A 109.5 . . ?
C7 C8 H8B 109.5 . . ?
H8A C8 H8B 109.5 . . ?
C7 C8 H8C 109.5 . . ?
H8A C8 H8C 109.5 . . ?
H8B C8 H8C 109.5 . . ?
C7 C9 H9A 109.5 . . ?
C7 C9 H9B 109.5 . . ?
H9A C9 H9B 109.5 . . ?
C7 C9 H9C 109.5 . . ?
H9A C9 H9C 109.5 . . ?
H9B C9 H9C 109.5 . . ?
C7 C10 H10A 109.5 . . ?
C7 C10 H10B 109.5 . . ?
H10A C10 H10B 109.5 . . ?
C7 C10 H10C 109.5 . . ?
H10A C10 H10C 109.5 . . ?
H10B C10 H10C 109.5 . . ?
C13 C11 C6 111.7(7) . . ?
C13 C11 C14 105.7(6) . . ?
C6 C11 C14 112.5(6) . . ?
C13 C11 C12 110.1(6) . . ?
C6 C11 C12 110.0(6) . . ?
C14 C11 C12 106.7(7) . . ?
C11 C12 H12A 109.5 . . ?
C11 C12 H12B 109.5 . . ?
H12A C12 H12B 109.5 . . ?
C11 C12 H12C 109.5 . . ?
H12A C12 H12C 109.5 . . ?
H12B C12 H12C 109.5 . . ?
C11 C13 H13A 109.5 . . ?
C11 C13 H13B 109.5 . . ?
H13A C13 H13B 109.5 . . ?
C11 C13 H13C 109.5 . . ?
H13A C13 H13C 109.5 . . ?
H13B C13 H13C 109.5 . . ?
C11 C14 H14A 109.5 . . ?
C11 C14 H14B 109.5 . . ?
H14A C14 H14B 109.5 . . ?
C11 C14 H14C 109.5 . . ?
H14A C14 H14C 109.5 . . ?
H14B C14 H14C 109.5 . . ?
C16 C15 S1 110.8(5) . . ?
C16 C15 H15A 109.5 . . ?
S1 C15 H15A 109.5 . . ?
C16 C15 H15B 109.5 . . ?
S1 C15 H15B 109.5 . . ?
H15A C15 H15B 108.1 . . ?
N1 C16 C15 112.5(6) . . ?
N1 C16 H16A 109.1 . . ?
C15 C16 H16A 109.1 . . ?
N1 C16 H16B 109.1 . . ?
C15 C16 H16B 109.1 . . ?
H16A C16 H16B 107.8 . . ?
C17 S2 C31 103.3(3) . . ?
C18 O3 H3 109.5 . . ?
C19 O4 H4 109.5 . . ?
C32 N2 H2A 109.5 . . ?
C32 N2 H2B 109.5 . . ?
H2A N2 H2B 109.5 . . ?
C32 N2 H2C 109.5 . . ?
H2A N2 H2C 109.5 . . ?
H2B N2 H2C 109.5 . . ?
C22 C17 C18 120.1(6) . . ?
C22 C17 S2 125.1(6) . . ?
C18 C17 S2 114.7(6) . . ?
O3 C18 C19 115.1(7) . . ?
O3 C18 C17 123.6(6) . . ?
C19 C18 C17 121.3(7) . . ?
O4 C19 C20 120.7(7) . . ?
O4 C19 C18 119.1(7) . . ?
C20 C19 C18 120.2(7) . . ?
C19 C20 C21 117.5(7) . . ?
C19 C20 C27 122.2(7) . . ?
C21 C20 C27 120.3(7) . . ?
C20 C21 C22 124.8(7) . . ?
C20 C21 H21 117.6 . . ?
C22 C21 H21 117.6 . . ?
C17 C22 C21 115.9(7) . . ?
C17 C22 C23 123.5(6) . . ?
C21 C22 C23 120.6(7) . . ?
C25 C23 C24 110.3(6) . . ?
C25 C23 C22 111.1(6) . . ?
C24 C23 C22 111.4(6) . . ?
C25 C23 C26 106.6(6) . . ?
C24 C23 C26 106.2(7) . . ?
C22 C23 C26 110.9(6) . . ?
C23 C24 H24A 109.5 . . ?
C23 C24 H24B 109.5 . . ?
H24A C24 H24B 109.5 . . ?
C23 C24 H24C 109.5 . . ?
H24A C24 H24C 109.5 . . ?
H24B C24 H24C 109.5 . . ?
C23 C25 H25A 109.5 . . ?
C23 C25 H25B 109.5 . . ?
H25A C25 H25B 109.5 . . ?
C23 C25 H25C 109.5 . . ?
H25A C25 H25C 109.5 . . ?
H25B C25 H25C 109.5 . . ?
C23 C26 H26A 109.5 . . ?
C23 C26 H26B 109.5 . . ?
H26A C26 H26B 109.5 . . ?
C23 C26 H26C 109.5 . . ?
H26A C26 H26C 109.5 . . ?
H26B C26 H26C 109.5 . . ?
C28 C27 C29 110.6(7) . . ?
C28 C27 C30 108.1(7) . . ?
C29 C27 C30 107.1(6) . . ?
C28 C27 C20 109.5(6) . . ?
C29 C27 C20 108.3(6) . . ?
C30 C27 C20 113.1(7) . . ?
C27 C28 H28A 109.5 . . ?
C27 C28 H28B 109.5 . . ?
H28A C28 H28B 109.5 . . ?
C27 C28 H28C 109.5 . . ?
H28A C28 H28C 109.5 . . ?
H28B C28 H28C 109.5 . . ?
C27 C29 H29A 109.5 . . ?
C27 C29 H29B 109.5 . . ?
H29A C29 H29B 109.5 . . ?
C27 C29 H29C 109.5 . . ?
H29A C29 H29C 109.5 . . ?
H29B C29 H29C 109.5 . . ?
C27 C30 H30A 109.5 . . ?
C27 C30 H30B 109.5 . . ?
H30A C30 H30B 109.5 . . ?
C27 C30 H30C 109.5 . . ?
H30A C30 H30C 109.5 . . ?
H30B C30 H30C 109.5 . . ?
C32 C31 S2 109.3(5) . . ?
C32 C31 H31A 109.8 . . ?
S2 C31 H31A 109.8 . . ?
C32 C31 H31B 109.8 . . ?
S2 C31 H31B 109.8 . . ?
H31A C31 H31B 108.3 . . ?
N2 C32 C31 111.9(6) . . ?
N2 C32 H32A 109.2 . . ?
C31 C32 H32A 109.2 . . ?
N2 C32 H32B 109.2 . . ?
C31 C32 H32B 109.2 . . ?
H32A C32 H32B 107.9 . . ?
H5A O5 H5B 105.41(17) . . ?
H6A O6 H6B 105.41(18) . . ?
H7A O7 H7B 105.39(17) . . ?

loop_
_geom_bond_atom_site_label_1
_geom_bond_atom_site_label_2
_geom_bond_distance
_geom_bond_site_symmetry_2
_geom_bond_publ_flag
S1 C1 1.778(7) . ?
S1 C15 1.813(7) . ?
O1 C3 1.389(8) . ?
O1 H1 0.8200 . ?
O2 C2 1.367(8) . ?
O2 H2 0.8200 . ?
N1 C16 1.491(9) . ?
N1 H1A 0.8900 . ?
N1 H1B 0.8900 . ?
N1 H1C 0.8900 . ?
C1 C2 1.373(10) . ?
C1 C6 1.412(10) . ?
C2 C3 1.414(10) . ?
C3 C4 1.355(10) . ?
C4 C5 1.397(10) . ?
C4 C7 1.540(10) . ?
C5 C6 1.400(10) . ?
C5 H5 0.9300 . ?
C6 C11 1.530(10) . ?
C7 C8 1.518(11) . ?
C7 C10 1.524(12) . ?
C7 C9 1.531(11) . ?
C8 H8A 0.9600 . ?
C8 H8B 0.9600 . ?
C8 H8C 0.9600 . ?
C9 H9A 0.9600 . ?
C9 H9B 0.9600 . ?
C9 H9C 0.9600 . ?
C10 H10A 0.9600 . ?
C10 H10B 0.9600 . ?
C10 H10C 0.9600 . ?
C11 C13 1.530(10) . ?
C11 C14 1.536(10) . ?
C11 C12 1.548(10) . ?
C12 H12A 0.9600 . ?
C12 H12B 0.9600 . ?
C12 H12C 0.9600 . ?
C13 H13A 0.9600 . ?
C13 H13B 0.9600 . ?
C13 H13C 0.9600 . ?
C14 H14A 0.9600 . ?
C14 H14B 0.9600 . ?
C14 H14C 0.9600 . ?
C15 C16 1.509(9) . ?
C15 H15A 0.9700 . ?
C15 H15B 0.9700 . ?
C16 H16A 0.9700 . ?
C16 H16B 0.9700 . ?
S2 C17 1.786(7) . ?
S2 C31 1.815(7) . ?
O3 C18 1.369(9) . ?
O3 H3 0.8200 . ?
O4 C19 1.365(9) . ?
O4 H4 0.8200 . ?
N2 C32 1.492(10) . ?
N2 H2A 0.8900 . ?
N2 H2B 0.8900 . ?
N2 H2C 0.8900 . ?
C17 C22 1.397(10) . ?
C17 C18 1.408(10) . ?
C18 C19 1.396(10) . ?
C19 C20 1.367(10) . ?
C20 C21 1.402(11) . ?
C20 C27 1.552(10) . ?
C21 C22 1.403(9) . ?
C21 H21 0.9300 . ?
C22 C23 1.537(10) . ?
C23 C25 1.509(10) . ?
C23 C24 1.533(10) . ?
C23 C26 1.548(10) . ?
C24 H24A 0.9600 . ?
C24 H24B 0.9600 . ?
C24 H24C 0.9600 . ?
C25 H25A 0.9600 . ?
C25 H25B 0.9600 . ?
C25 H25C 0.9600 . ?
C26 H26A 0.9600 . ?
C26 H26B 0.9600 . ?
C26 H26C 0.9600 . ?
C27 C28 1.517(11) . ?
C27 C29 1.528(10) . ?
C27 C30 1.539(11) . ?
C28 H28A 0.9600 . ?
C28 H28B 0.9600 . ?
C28 H28C 0.9600 . ?
C29 H29A 0.9600 . ?
C29 H29B 0.9600 . ?
C29 H29C 0.9600 . ?
C30 H30A 0.9600 . ?
C30 H30B 0.9600 . ?
C30 H30C 0.9600 . ?
C31 C32 1.518(9) . ?
C31 H31A 0.9700 . ?
C31 H31B 0.9700 . ?
C32 H32A 0.9700 . ?
C32 H32B 0.9700 . ?
O5 H5A 0.8799(11) . ?
O5 H5B 0.8799(11) . ?
O6 H6A 0.8800(11) . ?
O6 H6B 0.8799(13) . ?
O7 H7A 0.8800(11) . ?
O7 H7B 0.8800(11) . ?

loop_
_geom_hbond_atom_site_label_D
_geom_hbond_atom_site_label_H
_geom_hbond_atom_site_label_A
_geom_hbond_distance_DH
_geom_hbond_distance_HA
_geom_hbond_distance_DA
_geom_hbond_angle_DHA
_geom_hbond_site_symmetry_A
O1 H1 Cl1 0.82 2.38 3.123(5) 150.5 1_655
O2 H2 Cl2 0.82 2.57 3.169(5) 130.8 1_556
N1 H1B Cl2 0.89 2.89 3.352(7) 114.0 1_456
N1 H1C Cl2 0.89 2.30 3.123(6) 153.9 1_556
O3 H3 Cl1 0.82 2.53 3.254(5) 148.4 1_654
O4 H4 O6 0.82 2.31 2.939(8) 133.9 1_654
N2 H2B Cl1 0.89 2.65 3.216(6) 121.9 1_554
N2 H2C Cl1 0.89 2.39 3.193(7) 150.2 1_654
O5 H5B O5 0.8799(11) 2.07(6) 2.839(17) 145(8) 2_665
O6 H6A Cl2 0.8800(11) 2.302(10) 3.177(5) 173(6) 2_576
O1 H1 O2 0.82 2.22 2.625(7) 111.1 .
O2 H2 S1 0.82 2.44 2.943(5) 121.0 .
N1 H1A Cl1 0.89 2.33 3.187(6) 162.9 .
N1 H1B O6 0.89 2.01 2.868(8) 161.9 .
O3 H3 S2 0.82 2.52 2.953(5) 113.8 .
O4 H4 O3 0.82 2.18 2.643(7) 115.7 .
N2 H2A Cl2 0.89 2.35 3.239(7) 172.6 .
N2 H2B O5 0.89 2.30 2.906(10) 125.4 .

loop_
_geom_torsion_atom_site_label_1
_geom_torsion_atom_site_label_2
_geom_torsion_atom_site_label_3
_geom_torsion_atom_site_label_4
_geom_torsion
_geom_torsion_site_symmetry_1
_geom_torsion_site_symmetry_2
_geom_torsion_site_symmetry_3
_geom_torsion_site_symmetry_4
_geom_torsion_publ_flag
C15 S1 C1 C2 -88.0(6) . . . . ?
C15 S1 C1 C6 99.8(7) . . . . ?
C6 C1 C2 O2 179.1(7) . . . . ?
S1 C1 C2 O2 6.4(10) . . . . ?
C6 C1 C2 C3 -1.9(11) . . . . ?
S1 C1 C2 C3 -174.6(6) . . . . ?
O2 C2 C3 C4 177.9(7) . . . . ?
C1 C2 C3 C4 -1.2(11) . . . . ?
O2 C2 C3 O1 0.0(10) . . . . ?
C1 C2 C3 O1 -179.1(7) . . . . ?
O1 C3 C4 C5 179.8(6) . . . . ?
C2 C3 C4 C5 2.0(11) . . . . ?
O1 C3 C4 C7 -2.7(11) . . . . ?
C2 C3 C4 C7 179.5(7) . . . . ?
C3 C4 C5 C6 0.3(11) . . . . ?
C7 C4 C5 C6 -177.2(7) . . . . ?
C4 C5 C6 C1 -3.3(11) . . . . ?
C4 C5 C6 C11 176.0(7) . . . . ?
C2 C1 C6 C5 3.9(10) . . . . ?
S1 C1 C6 C5 175.8(5) . . . . ?
C2 C1 C6 C11 -175.4(7) . . . . ?
S1 C1 C6 C11 -3.5(11) . . . . ?
C3 C4 C7 C8 -61.9(10) . . . . ?
C5 C4 C7 C8 115.5(9) . . . . ?
C3 C4 C7 C10 179.4(8) . . . . ?
C5 C4 C7 C10 -3.2(11) . . . . ?
C3 C4 C7 C9 59.7(10) . . . . ?
C5 C4 C7 C9 -122.9(8) . . . . ?
C5 C6 C11 C13 123.3(7) . . . . ?
C1 C6 C11 C13 -57.4(9) . . . . ?
C5 C6 C11 C14 4.7(10) . . . . ?
C1 C6 C11 C14 -176.1(7) . . . . ?
C5 C6 C11 C12 -114.1(7) . . . . ?
C1 C6 C11 C12 65.1(9) . . . . ?
C1 S1 C15 C16 160.1(5) . . . . ?
S1 C15 C16 N1 -80.1(7) . . . . ?
C31 S2 C17 C22 109.2(7) . . . . ?
C31 S2 C17 C18 -74.8(6) . . . . ?
C22 C17 C18 O3 -179.9(7) . . . . ?
S2 C17 C18 O3 4.0(10) . . . . ?
C22 C17 C18 C19 -0.8(11) . . . . ?
S2 C17 C18 C19 -177.0(6) . . . . ?
O3 C18 C19 O4 3.3(11) . . . . ?
C17 C18 C19 O4 -175.9(7) . . . . ?
O3 C18 C19 C20 -175.8(7) . . . . ?
C17 C18 C19 C20 5.0(12) . . . . ?
O4 C19 C20 C21 175.6(7) . . . . ?
C18 C19 C20 C21 -5.3(11) . . . . ?
O4 C19 C20 C27 -3.2(12) . . . . ?
C18 C19 C20 C27 175.9(7) . . . . ?
C19 C20 C21 C22 1.6(11) . . . . ?
C27 C20 C21 C22 -179.5(7) . . . . ?
C18 C17 C22 C21 -2.7(10) . . . . ?
S2 C17 C22 C21 173.0(5) . . . . ?
C18 C17 C22 C23 178.5(6) . . . . ?
S2 C17 C22 C23 -5.7(10) . . . . ?
C20 C21 C22 C17 2.4(11) . . . . ?
C20 C21 C22 C23 -178.8(7) . . . . ?
C17 C22 C23 C25 66.8(9) . . . . ?
C21 C22 C23 C25 -112.0(7) . . . . ?
C17 C22 C23 C24 -56.6(9) . . . . ?
C21 C22 C23 C24 124.6(7) . . . . ?
C17 C22 C23 C26 -174.7(7) . . . . ?
C21 C22 C23 C26 6.5(9) . . . . ?
C19 C20 C27 C28 -56.6(10) . . . . ?
C21 C20 C27 C28 124.6(8) . . . . ?
C19 C20 C27 C29 64.2(10) . . . . ?
C21 C20 C27 C29 -114.6(8) . . . . ?
C19 C20 C27 C30 -177.2(7) . . . . ?
C21 C20 C27 C30 4.0(10) . . . . ?
C17 S2 C31 C32 165.0(6) . . . . ?
S2 C31 C32 N2 -74.7(7) . . . . ?
